data_7053655
loop_
_publ_author_name
'Hamilton, Tamara D.'
'Bu\<car, Dejan-Kre\<simir'
'MacGillivray, Leonard R.'

_publ_section_title
;
 A metal--organic framework with three cavities based on three-coloured
 square tiling derived from a cyclobutane constructed in the solid state
;
_journal_issue 11
_journal_name_full 'New Journal of Chemistry'
_journal_page_first 2400
_journal_paper_doi 10.1039/c0nj00367k
_journal_volume 34
_journal_year 2010
_chemical_formula_moiety
;
C48 H48 N8 O4 Zn2, C4 H10 O, C2 H3 N, 4(N O3), 4(H2 O)
;
_chemical_formula_sum 'C54 H69 N13 O21 Zn2'
_chemical_formula_weight 1366.96
_space_group_IT_number 14
_symmetry_cell_setting monoclinic
_symmetry_space_group_name_Hall '-P 2yn'
_symmetry_space_group_name_H-M 'P 1 21/n 1'
_atom_sites_solution_hydrogens geom
_atom_sites_solution_primary direct
_atom_sites_solution_secondary difmap
_audit_creation_date 2010-05-06T14:23:05-00:00
_audit_creation_method 'WinGX routine CIF_UPDATE'
_cell_angle_alpha 90
_cell_angle_beta 90.687(5)
_cell_angle_gamma 90
_cell_formula_units_Z 4
_cell_length_a 13.0139(13)
_cell_length_b 27.361(3)
_cell_length_c 17.7274(18)
_cell_measurement_reflns_used 20872
_cell_measurement_temperature 183(2)
_cell_measurement_theta_max 25.028
_cell_measurement_theta_min 0.998
_cell_volume 6311.8(11)
_computing_cell_refinement 'HKL Scalepack (Otwinowski & Minor, 1997)'
_computing_data_collection 'Collect (Nonius BV, 1997-2000)'
_computing_data_reduction 'HKL Denzo, Scalepack (Otwinowski & Minor, 1997)'
_computing_molecular_graphics 'Rastop (Valadon, 2004)'
_computing_publication_material 'WinGX (Farrugia, 1999)'
_computing_structure_refinement 'SHELXL (Sheldrick, 2008)'
_computing_structure_solution 'SHELXS (Sheldrick, 2008)'
_diffrn_ambient_temperature 183(2)
_diffrn_detector_area_resol_mean 9
_diffrn_measured_fraction_theta_full 0.998
_diffrn_measured_fraction_theta_max 0.998
_diffrn_measurement_device_type KappaCCD
_diffrn_measurement_method 'CCD phi and omega scans'
_diffrn_radiation_monochromator graphite
_diffrn_radiation_type MoK\a
_diffrn_radiation_wavelength 0.71069
_diffrn_reflns_av_R_equivalents 0.1121
_diffrn_reflns_av_unetI/netI 0.0942
_diffrn_reflns_limit_h_max 15
_diffrn_reflns_limit_h_min -15
_diffrn_reflns_limit_k_max 32
_diffrn_reflns_limit_k_min -32
_diffrn_reflns_limit_l_max 21
_diffrn_reflns_limit_l_min -21
_diffrn_reflns_number 40470
_diffrn_reflns_theta_full 25
_diffrn_reflns_theta_max 25
_diffrn_reflns_theta_min 1.37
_exptl_absorpt_coefficient_mu 0.844
_exptl_absorpt_correction_T_max 0.9751
_exptl_absorpt_correction_T_min 0.8561
_exptl_absorpt_correction_type multi-scan
_exptl_absorpt_process_details 'HKL Scalepack (Otwinowski & Minor, 1997)'
_exptl_crystal_colour colorless
_exptl_crystal_density_diffrn 1.439
_exptl_crystal_density_method 'not measured'
_exptl_crystal_description plate
_exptl_crystal_F_000 2848
_exptl_crystal_size_max 0.19
_exptl_crystal_size_mid 0.17
_exptl_crystal_size_min 0.03
_refine_diff_density_max 1.753
_refine_diff_density_min -0.901
_refine_diff_density_rms 0.119
_refine_ls_extinction_method none
_refine_ls_goodness_of_fit_ref 1.079
_refine_ls_hydrogen_treatment constr
_refine_ls_matrix_type full
_refine_ls_number_parameters 815
_refine_ls_number_reflns 11091
_refine_ls_number_restraints 0
_refine_ls_restrained_S_all 1.079
_refine_ls_R_factor_all 0.1438
_refine_ls_R_factor_gt 0.0901
_refine_ls_shift/su_max 0
_refine_ls_shift/su_mean 0
_refine_ls_structure_factor_coef Fsqd
_refine_ls_weighting_details 'calc w=1/[\s^2^(Fo^2^)+(0.1242P)^2^+36.5270P] where P=(Fo^2^+2Fc^2^)/3'
_refine_ls_weighting_scheme calc
_refine_ls_wR_factor_gt 0.2344
_refine_ls_wR_factor_ref 0.2624
_reflns_number_gt 7385
_reflns_number_total 11091
_reflns_threshold_expression >2\s(I)
_cod_data_source_file c0nj00367k.txt
_cod_data_source_block mcg392
_cod_original_sg_symbol_H-M 'P 21/n'
_cod_database_code 7053655

loop_
_space_group_symop_operation_xyz
'x, y, z'
'-x+1/2, y+1/2, -z+1/2'
'-x, -y, -z'
'x-1/2, -y-1/2, z-1/2'

loop_
_atom_site_label
_atom_site_type_symbol
_atom_site_fract_x
_atom_site_fract_y
_atom_site_fract_z
_atom_site_U_iso_or_equiv
_atom_site_adp_type
_atom_site_occupancy
_atom_site_symmetry_multiplicity
_atom_site_calc_flag
_atom_site_refinement_flags
C1 C 0.8767(7) 0.4828(3) 0.1253(5) 0.029(2) Uani 1 1 d .
C2 C 0.9655(7) 0.5032(3) 0.0965(6) 0.035(2) Uani 1 1 d .
C3 C 1.0582(7) 0.4880(3) 0.1234(5) 0.031(2) Uani 1 1 d .
C4 C 1.0637(7) 0.4513(3) 0.1798(5) 0.028(2) Uani 1 1 d .
C5 C 0.9711(6) 0.4335(3) 0.2049(5) 0.027(2) Uani 1 1 d .
C6 C 1.1658(6) 0.4356(3) 0.2105(5) 0.0247(19) Uani 1 1 d .
C7 C 1.2306(7) 0.4716(3) 0.2609(5) 0.0242(19) Uani 1 1 d .
C8 C 1.2626(6) 0.4272(3) 0.3126(5) 0.0221(17) Uani 1 1 d .
C9 C 1.1744(6) 0.3959(3) 0.2736(5) 0.0230(18) Uani 1 1 d .
C10 C 1.1917(7) 0.3438(3) 0.2542(5) 0.026(2) Uani 1 1 d .
C11 C 1.2309(7) 0.3119(3) 0.3098(5) 0.028(2) Uani 1 1 d .
C12 C 1.2534(7) 0.2649(3) 0.2911(5) 0.027(2) Uani 1 1 d .
C13 C 1.1929(7) 0.2759(3) 0.1706(5) 0.030(2) Uani 1 1 d .
C14 C 1.1710(7) 0.3244(3) 0.1848(5) 0.032(2) Uani 1 1 d .
C15 C 1.1726(7) 0.5119(3) 0.3002(5) 0.0274(19) Uani 1 1 d .
C16 C 1.0848(7) 0.5051(3) 0.3420(5) 0.031(2) Uani 1 1 d .
C17 C 1.0358(8) 0.5446(3) 0.3744(6) 0.037(2) Uani 1 1 d .
C18 C 1.0758(7) 0.5912(3) 0.3625(5) 0.030(2) Uani 1 1 d .
C19 C 1.2084(7) 0.5593(3) 0.2931(5) 0.0257(19) Uani 1 1 d .
C20 C 1.3731(7) 0.4142(3) 0.3018(5) 0.028(2) Uani 1 1 d .
C21 C 1.4132(7) 0.3838(3) 0.2460(5) 0.028(2) Uani 1 1 d .
C22 C 1.5175(7) 0.3787(3) 0.2377(5) 0.030(2) Uani 1 1 d .
C23 C 1.5494(7) 0.4300(3) 0.3352(5) 0.033(2) Uani 1 1 d .
C24 C 1.4471(7) 0.4364(3) 0.3487(5) 0.033(2) Uani 1 1 d .
C25 C 0.7947(7) 0.0339(3) 0.2585(5) 0.0243(19) Uani 1 1 d .
C26 C 0.9235(7) -0.0042(3) 0.3245(5) 0.033(2) Uani 1 1 d .
C27 C 0.9761(7) 0.0393(3) 0.3334(6) 0.037(2) Uani 1 1 d .
C28 C 0.9331(7) 0.0818(3) 0.3044(6) 0.033(2) Uani 1 1 d .
C29 C 0.8421(7) 0.0789(3) 0.2648(5) 0.028(2) Uani 1 1 d .
C30 C 0.7867(7) 0.1232(3) 0.2325(5) 0.0277(19) Uani 1 1 d .
C31 C 0.8501(6) 0.1633(3) 0.1915(5) 0.027(2) Uani 1 1 d .
C32 C 0.8452(6) 0.1945(3) 0.2651(5) 0.0249(19) Uani 1 1 d .
C33 C 0.7537(7) 0.1622(3) 0.2920(5) 0.0253(19) Uani 1 1 d .
C34 C 0.6444(7) 0.1770(3) 0.2798(5) 0.028(2) Uani 1 1 d .
C35 C 0.6087(7) 0.2085(3) 0.2238(6) 0.036(2) Uani 1 1 d .
C36 C 0.5046(7) 0.2123(3) 0.2099(5) 0.032(2) Uani 1 1 d .
C37 C 0.4683(7) 0.1567(4) 0.3017(6) 0.036(2) Uani 1 1 d .
C38 C 0.5696(7) 0.1515(3) 0.3204(5) 0.035(2) Uani 1 1 d .
C39 C 0.9509(7) 0.1492(3) 0.1562(5) 0.027(2) Uani 1 1 d .
C40 C 0.9481(7) 0.1169(4) 0.0952(6) 0.036(2) Uani 1 1 d .
C41 C 1.0374(8) 0.1027(4) 0.0633(6) 0.045(3) Uani 1 1 d .
C42 C 1.1299(7) 0.1213(3) 0.0905(5) 0.034(2) Uani 1 1 d .
C43 C 1.0455(7) 0.1657(3) 0.1803(5) 0.028(2) Uani 1 1 d .
C44 C 0.8318(7) 0.2495(3) 0.2589(5) 0.0255(19) Uani 1 1 d .
C45 C 0.8572(7) 0.2748(3) 0.1937(5) 0.028(2) Uani 1 1 d .
C46 C 0.8347(7) 0.3243(3) 0.1901(6) 0.032(2) Uani 1 1 d .
C47 C 0.7702(7) 0.3249(3) 0.3092(5) 0.0278(19) Uani 1 1 d .
C48 C 0.7882(7) 0.2753(3) 0.3182(5) 0.029(2) Uani 1 1 d .
C49 C 0.4191(12) 0.1384(5) 0.5030(8) 0.077(4) Uani 1 1 d .
C50 C 0.4913(11) 0.1794(5) 0.5111(7) 0.064(3) Uani 1 1 d .
C51 C 0.5265(10) 0.2599(5) 0.4661(8) 0.062(3) Uani 1 1 d .
C52 C 0.4902(11) 0.2977(5) 0.4112(8) 0.073(4) Uani 1 1 d .
C53 C 0.7837(12) 0.0794(4) 0.5039(7) 0.059(3) Uani 1 1 d .
C54 C 0.8888(10) 0.0688(5) 0.5307(8) 0.069(4) Uani 1 1 d .
H1 H 0.8121 0.4937 0.1061 0.035 Uiso 1 1 calc R
H2 H 0.9615 0.5275 0.0583 0.042 Uiso 1 1 calc R
H3 H 1.1195 0.5019 0.1044 0.037 Uiso 1 1 calc R
H5 H 0.9728 0.4091 0.2429 0.033 Uiso 1 1 calc R
H6 H 1.2092 0.4251 0.1673 0.03 Uiso 1 1 calc R
H7 H 1.2908 0.4848 0.2329 0.029 Uiso 1 1 calc R
H8 H 1.2474 0.4338 0.3668 0.027 Uiso 1 1 calc R
H9 H 1.1117 0.398 0.3055 0.028 Uiso 1 1 calc R
H11 H 1.2415 0.3231 0.36 0.033 Uiso 1 1 calc R
H12 H 1.2835 0.2445 0.3286 0.033 Uiso 1 1 calc R
H13 H 1.1769 0.2633 0.1219 0.035 Uiso 1 1 calc R
H14 H 1.1416 0.3442 0.1462 0.038 Uiso 1 1 calc R
H16 H 1.058 0.4731 0.3486 0.037 Uiso 1 1 calc R
H17 H 0.9763 0.54 0.4042 0.045 Uiso 1 1 calc R
H18 H 1.0406 0.6185 0.3829 0.036 Uiso 1 1 calc R
H19 H 1.2695 0.5645 0.2653 0.031 Uiso 1 1 calc R
H21 H 1.3678 0.3664 0.2134 0.034 Uiso 1 1 calc R
H22 H 1.5417 0.3573 0.1997 0.036 Uiso 1 1 calc R
H23 H 1.597 0.4467 0.3672 0.04 Uiso 1 1 calc R
H24 H 1.426 0.4559 0.39 0.039 Uiso 1 1 calc R
H25 H 0.7306 0.0321 0.2325 0.029 Uiso 1 1 calc R
H26 H 0.9523 -0.033 0.3459 0.039 Uiso 1 1 calc R
H27 H 1.0406 0.0401 0.359 0.044 Uiso 1 1 calc R
H28 H 0.9661 0.1125 0.3118 0.04 Uiso 1 1 calc R
H30 H 0.7264 0.1129 0.2008 0.033 Uiso 1 1 calc R
H31 H 0.8055 0.1789 0.1521 0.032 Uiso 1 1 calc R
H32 H 0.9071 0.1873 0.2972 0.03 Uiso 1 1 calc R
H33 H 0.7657 0.1501 0.3446 0.03 Uiso 1 1 calc R
H35 H 0.6558 0.2274 0.1954 0.043 Uiso 1 1 calc R
H36 H 0.4822 0.235 0.1726 0.038 Uiso 1 1 calc R
H37 H 0.4194 0.1387 0.3297 0.044 Uiso 1 1 calc R
H38 H 0.5895 0.1307 0.361 0.041 Uiso 1 1 calc R
H40 H 0.8842 0.1051 0.0763 0.044 Uiso 1 1 calc R
H41 H 1.0367 0.0802 0.0226 0.054 Uiso 1 1 calc R
H42 H 1.192 0.1117 0.0671 0.04 Uiso 1 1 calc R
H43 H 1.0482 0.1878 0.2216 0.034 Uiso 1 1 calc R
H45 H 0.8891 0.2586 0.1528 0.034 Uiso 1 1 calc R
H46 H 0.8504 0.3415 0.145 0.038 Uiso 1 1 calc R
H47 H 0.7408 0.3423 0.3499 0.033 Uiso 1 1 calc R
H48 H 0.7711 0.2593 0.3639 0.035 Uiso 1 1 calc R
H49A H 0.3497 0.1493 0.5159 0.116 Uiso 1 1 calc R
H49B H 0.44 0.1118 0.537 0.116 Uiso 1 1 calc R
H49C H 0.4193 0.1266 0.4508 0.116 Uiso 1 1 calc R
H50A H 0.498 0.1887 0.5649 0.077 Uiso 1 1 calc R
H50B H 0.5599 0.1696 0.493 0.077 Uiso 1 1 calc R
H51A H 0.5946 0.2474 0.451 0.074 Uiso 1 1 calc R
H51B H 0.5335 0.2745 0.517 0.074 Uiso 1 1 calc R
H52A H 0.4802 0.2827 0.3615 0.11 Uiso 1 1 calc R
H52B H 0.5416 0.3238 0.4078 0.11 Uiso 1 1 calc R
H52C H 0.425 0.3114 0.4283 0.11 Uiso 1 1 calc R
H54A H 0.9372 0.0907 0.5056 0.104 Uiso 1 1 calc R
H54B H 0.9061 0.0348 0.519 0.104 Uiso 1 1 calc R
H54C H 0.8931 0.0739 0.5854 0.104 Uiso 1 1 calc R
N1 N 0.8780(5) 0.4484(2) 0.1792(4) 0.0235(16) Uani 1 1 d .
N2 N 1.2351(6) 0.2457(2) 0.2213(4) 0.0276(16) Uani 1 1 d .
N3 N 1.1609(6) 0.5992(2) 0.3238(4) 0.0295(17) Uani 1 1 d .
N4 N 1.5869(5) 0.4025(2) 0.2809(4) 0.0282(17) Uani 1 1 d .
N5 N 0.8346(5) -0.0075(2) 0.2874(4) 0.0288(17) Uani 1 1 d .
N6 N 0.4330(5) 0.1862(2) 0.2452(4) 0.0265(17) Uani 1 1 d .
N7 N 1.1341(5) 0.1523(3) 0.1484(4) 0.0288(17) Uani 1 1 d .
N8 N 0.7921(5) 0.3492(2) 0.2464(4) 0.0250(16) Uani 1 1 d .
N9 N 0.5585(8) 0.8645(4) 0.0517(5) 0.049(2) Uani 1 1 d .
N10 N 0.7744(7) 0.0243(3) 0.0290(5) 0.045(2) Uani 1 1 d .
N11 N 0.8656(7) 0.1979(3) 0.4974(5) 0.042(2) Uani 1 1 d .
N12 N 0.2021(8) 0.0687(3) 0.4418(5) 0.053(2) Uani 1 1 d .
N13 N 0.7037(9) 0.0884(5) 0.4848(8) 0.087(4) Uani 1 1 d .
O1 O 0.6825(5) 0.3999(2) 0.1203(4) 0.0361(15) Uani 1 1 d .
O2 O 0.7996(5) 0.4420(2) 0.3372(4) 0.0343(15) Uani 1 1 d .
O3 O 1.3259(5) 0.1964(2) 0.0875(4) 0.0397(16) Uani 1 1 d .
O4 O 1.2216(5) 0.1511(2) 0.3060(4) 0.0350(15) Uani 1 1 d .
O5 O 0.5026(8) 0.8357(4) 0.0163(7) 0.092(3) Uani 1 1 d .
O6 O 0.6488(6) 0.8691(3) 0.0352(5) 0.062(2) Uani 1 1 d .
O7 O 0.5247(8) 0.8878(4) 0.1061(5) 0.084(3) Uani 1 1 d .
O8 O 0.8155(10) -0.0129(4) 0.0122(7) 0.110(4) Uani 1 1 d .
O9 O 0.7851(7) 0.0615(3) -0.0119(4) 0.068(2) Uani 1 1 d .
O10 O 0.7251(8) 0.0278(3) 0.0885(5) 0.072(3) Uani 1 1 d .
O11 O 0.9132(6) 0.1735(3) 0.4494(5) 0.058(2) Uani 1 1 d .
O12 O 0.9076(6) 0.2088(3) 0.5582(5) 0.063(2) Uani 1 1 d .
O13 O 0.7771(7) 0.2121(3) 0.4838(5) 0.063(2) Uani 1 1 d .
O14 O 0.2354(7) 0.0609(3) 0.3783(4) 0.063(2) Uani 1 1 d .
O15 O 0.1434(9) 0.1047(4) 0.4509(5) 0.091(3) Uani 1 1 d .
O16 O 0.2148(10) 0.0409(3) 0.4947(5) 0.090(3) Uani 1 1 d .
O17 O 0.4537(6) 0.2208(3) 0.4673(4) 0.054(2) Uani 1 1 d .
O18 O 1.0921(6) 0.2097(3) 0.3832(4) 0.056(2) Uani 1 1 d .
O19 O 0.6178(6) 0.3077(2) 0.0915(4) 0.0454(18) Uani 1 1 d .
O20 O 0.2444(7) 0.2484(3) 0.4943(5) 0.066(2) Uani 1 1 d .
O21 O 0.2952(8) 0.8454(4) -0.0127(7) 0.101(4) Uani 1 1 d .
Zn1 Zn 0.73853(7) 0.42188(3) 0.23067(6) 0.0237(3) Uani 1 1 d .
Zn2 Zn 1.28079(8) 0.17263(3) 0.19664(6) 0.0249(3) Uani 1 1 d .

loop_
_atom_site_aniso_label
_atom_site_aniso_U_11
_atom_site_aniso_U_22
_atom_site_aniso_U_33
_atom_site_aniso_U_23
_atom_site_aniso_U_13
_atom_site_aniso_U_12
C1 0.032(5) 0.023(5) 0.033(5) 0.001(4) -0.002(4) 0.002(4)
C2 0.037(6) 0.025(5) 0.043(6) 0.007(4) -0.002(4) 0.003(4)
C3 0.035(5) 0.023(5) 0.036(5) 0.006(4) 0.003(4) -0.002(4)
C4 0.031(5) 0.014(4) 0.038(5) -0.001(4) 0.002(4) -0.001(4)
C5 0.029(5) 0.015(4) 0.039(5) 0.007(4) 0.006(4) -0.004(4)
C6 0.028(5) 0.015(4) 0.031(5) 0.001(3) 0.006(4) -0.004(4)
C7 0.029(5) 0.012(4) 0.032(5) 0.005(3) 0.004(4) -0.004(3)
C8 0.029(5) 0.016(4) 0.021(4) -0.002(3) -0.002(4) -0.002(4)
C9 0.028(5) 0.010(4) 0.030(5) -0.001(3) 0.003(4) -0.003(3)
C10 0.032(5) 0.017(4) 0.029(5) 0.000(4) -0.001(4) -0.002(4)
C11 0.049(6) 0.014(4) 0.020(4) -0.004(3) 0.002(4) 0.005(4)
C12 0.038(5) 0.015(4) 0.029(5) 0.003(3) 0.000(4) 0.001(4)
C13 0.038(5) 0.019(4) 0.032(5) -0.001(4) -0.006(4) -0.001(4)
C14 0.040(5) 0.022(5) 0.033(5) -0.007(4) -0.007(4) 0.005(4)
C15 0.032(5) 0.018(4) 0.032(5) 0.000(4) -0.008(4) 0.002(4)
C16 0.037(5) 0.018(4) 0.039(5) -0.006(4) 0.013(4) -0.011(4)
C17 0.038(6) 0.027(5) 0.047(6) 0.001(4) 0.013(5) 0.000(4)
C18 0.031(5) 0.020(4) 0.038(5) -0.008(4) 0.011(4) -0.001(4)
C19 0.030(5) 0.019(4) 0.028(5) -0.001(4) 0.008(4) -0.003(4)
C20 0.034(5) 0.018(4) 0.032(5) 0.006(4) 0.000(4) -0.005(4)
C21 0.034(5) 0.016(4) 0.036(5) -0.003(4) -0.002(4) -0.003(4)
C22 0.031(5) 0.012(4) 0.046(6) -0.001(4) 0.009(4) -0.007(4)
C23 0.032(5) 0.038(5) 0.030(5) -0.002(4) -0.002(4) 0.000(4)
C24 0.042(6) 0.021(5) 0.035(5) -0.002(4) 0.001(4) -0.006(4)
C25 0.028(5) 0.015(4) 0.029(5) -0.004(3) -0.003(4) 0.002(4)
C26 0.040(6) 0.014(4) 0.044(6) -0.001(4) -0.011(4) 0.001(4)
C27 0.028(5) 0.026(5) 0.056(6) 0.005(4) -0.008(4) 0.000(4)
C28 0.037(5) 0.013(4) 0.049(6) 0.008(4) -0.003(5) -0.006(4)
C29 0.035(5) 0.018(4) 0.030(5) -0.001(4) -0.007(4) -0.001(4)
C30 0.030(5) 0.017(4) 0.037(5) 0.001(4) -0.001(4) 0.004(4)
C31 0.026(5) 0.011(4) 0.044(5) 0.004(4) -0.004(4) 0.003(3)
C32 0.021(4) 0.019(4) 0.035(5) -0.002(4) 0.000(4) -0.001(4)
C33 0.043(5) 0.009(4) 0.024(4) 0.004(3) -0.003(4) -0.004(4)
C34 0.032(5) 0.019(4) 0.034(5) -0.006(4) 0.000(4) -0.001(4)
C35 0.041(6) 0.017(4) 0.049(6) 0.011(4) 0.000(5) -0.006(4)
C36 0.032(5) 0.016(4) 0.046(6) 0.008(4) -0.003(4) -0.002(4)
C37 0.032(5) 0.040(6) 0.038(6) 0.001(5) 0.015(4) -0.005(4)
C38 0.040(6) 0.027(5) 0.037(6) 0.008(4) 0.002(4) -0.004(4)
C39 0.035(5) 0.013(4) 0.034(5) 0.002(4) 0.002(4) 0.003(4)
C40 0.029(5) 0.038(6) 0.042(6) -0.012(5) -0.001(4) -0.005(4)
C41 0.051(7) 0.038(6) 0.047(6) -0.014(5) -0.002(5) 0.004(5)
C42 0.037(6) 0.027(5) 0.037(5) -0.009(4) 0.003(4) 0.009(4)
C43 0.029(5) 0.017(4) 0.038(5) 0.001(4) 0.000(4) 0.005(4)
C44 0.032(5) 0.011(4) 0.034(5) 0.004(4) 0.000(4) 0.000(4)
C45 0.031(5) 0.018(4) 0.037(5) -0.002(4) 0.009(4) 0.001(4)
C46 0.042(6) 0.009(4) 0.044(6) 0.001(4) 0.009(5) 0.002(4)
C47 0.043(5) 0.017(4) 0.023(5) -0.005(3) 0.003(4) -0.003(4)
C48 0.039(5) 0.020(4) 0.030(5) 0.001(4) 0.004(4) 0.000(4)
C49 0.120(12) 0.046(7) 0.065(9) 0.002(6) 0.030(8) -0.020(8)
C50 0.085(9) 0.064(8) 0.043(7) -0.002(6) 0.010(6) 0.012(7)
C51 0.055(8) 0.059(8) 0.071(9) 0.014(7) -0.011(6) -0.010(6)
C52 0.070(9) 0.062(9) 0.087(10) 0.011(8) -0.001(8) -0.012(7)
C53 0.083(10) 0.044(7) 0.049(7) 0.000(5) -0.004(7) -0.006(7)
C54 0.069(9) 0.071(9) 0.068(9) 0.009(7) -0.006(7) 0.006(7)
N1 0.022(4) 0.015(3) 0.033(4) 0.003(3) 0.003(3) 0.001(3)
N2 0.037(4) 0.014(3) 0.033(4) -0.002(3) 0.002(3) 0.001(3)
N3 0.030(4) 0.015(4) 0.044(5) -0.002(3) 0.001(4) 0.003(3)
N4 0.029(4) 0.020(4) 0.035(4) 0.004(3) 0.006(3) -0.003(3)
N5 0.028(4) 0.017(4) 0.041(5) 0.007(3) -0.002(3) 0.004(3)
N6 0.026(4) 0.020(4) 0.034(4) -0.001(3) 0.000(3) 0.005(3)
N7 0.017(4) 0.032(4) 0.037(4) -0.004(3) -0.001(3) -0.004(3)
N8 0.028(4) 0.012(3) 0.035(4) 0.000(3) 0.003(3) -0.003(3)
N9 0.052(6) 0.058(6) 0.038(5) -0.010(5) -0.005(5) -0.004(5)
N10 0.058(6) 0.044(5) 0.033(5) -0.005(4) -0.002(4) -0.002(5)
N11 0.040(5) 0.025(4) 0.062(6) -0.001(4) 0.006(5) 0.001(4)
N12 0.084(7) 0.046(6) 0.029(5) -0.001(4) -0.005(5) 0.006(5)
N13 0.056(7) 0.082(9) 0.123(11) 0.024(8) -0.026(7) -0.012(6)
O1 0.053(4) 0.022(3) 0.033(4) -0.002(3) -0.002(3) -0.002(3)
O2 0.038(4) 0.025(3) 0.041(4) -0.006(3) -0.002(3) -0.004(3)
O3 0.057(4) 0.029(3) 0.032(4) 0.004(3) 0.001(3) 0.002(3)
O4 0.046(4) 0.025(3) 0.034(3) 0.005(3) 0.011(3) 0.006(3)
O5 0.077(7) 0.087(7) 0.113(9) -0.042(7) -0.002(6) -0.023(6)
O6 0.042(5) 0.081(6) 0.061(5) 0.005(5) -0.005(4) -0.011(4)
O7 0.102(8) 0.080(7) 0.072(6) -0.033(5) 0.038(6) 0.008(6)
O8 0.144(11) 0.077(7) 0.111(9) -0.008(7) 0.023(8) 0.052(7)
O9 0.108(7) 0.061(5) 0.034(4) 0.020(4) -0.004(4) -0.027(5)
O10 0.111(7) 0.059(5) 0.046(5) 0.011(4) 0.027(5) 0.003(5)
O11 0.062(5) 0.055(5) 0.058(5) -0.020(4) 0.021(4) -0.003(4)
O12 0.067(5) 0.074(6) 0.048(5) -0.026(4) -0.015(4) 0.001(5)
O13 0.058(5) 0.063(5) 0.069(6) 0.013(4) 0.005(4) 0.010(4)
O14 0.072(6) 0.076(6) 0.040(5) -0.003(4) 0.007(4) 0.027(5)
O15 0.141(9) 0.067(6) 0.066(6) -0.004(5) 0.013(6) 0.050(7)
O16 0.188(11) 0.041(5) 0.042(5) 0.004(4) -0.006(6) 0.014(6)
O17 0.059(5) 0.047(5) 0.057(5) 0.008(4) -0.004(4) 0.004(4)
O18 0.072(5) 0.043(4) 0.055(5) -0.007(4) 0.026(4) 0.001(4)
O19 0.066(5) 0.026(3) 0.043(4) -0.002(3) -0.002(4) -0.008(3)
O20 0.071(6) 0.051(5) 0.074(6) 0.014(4) 0.003(5) -0.001(4)
O21 0.093(8) 0.063(6) 0.147(10) 0.026(6) -0.046(7) -0.021(6)
Zn1 0.0281(5) 0.0123(5) 0.0307(5) 0.0007(4) 0.0001(4) 0.0009(4)
Zn2 0.0284(6) 0.0133(5) 0.0331(6) 0.0004(4) 0.0032(4) 0.0013(4)

loop_
_atom_type_symbol
_atom_type_description
_atom_type_scat_dispersion_real
_atom_type_scat_dispersion_imag
_atom_type_scat_source
C C 0.0033 0.0016 'International Tables Vol C Tables 4.2.6.8 and 6.1.1.4'
H H 0 0 'International Tables Vol C Tables 4.2.6.8 and 6.1.1.4'
N N 0.0061 0.0033 'International Tables Vol C Tables 4.2.6.8 and 6.1.1.4'
O O 0.0106 0.006 'International Tables Vol C Tables 4.2.6.8 and 6.1.1.4'
Zn Zn 0.2839 1.4301 'International Tables Vol C Tables 4.2.6.8 and 6.1.1.4'

loop_
_geom_angle_atom_site_label_1
_geom_angle_atom_site_label_2
_geom_angle_atom_site_label_3
_geom_angle
_geom_angle_site_symmetry_1
_geom_angle_site_symmetry_3
C1 N1 C5 117.1(7) . .
C1 N1 Zn1 122.1(6) . .
C2 C3 C4 120.2(9) . .
C3 C2 C1 119.3(8) . .
C3 C4 C6 119.9(8) . .
C4 C6 C7 119.8(7) . .
C4 C6 C9 121.1(7) . .
C5 C4 C3 116.1(8) . .
C5 C4 C6 124.0(8) . .
C5 N1 Zn1 120.6(5) . .
C6 C7 C8 89.1(6) . .
C6 C9 C8 89.0(6) . .
C7 C8 C9 88.7(6) . .
C9 C6 C7 89.7(6) . .
C10 C14 C13 119.9(9) . .
C10 C9 C6 120.8(7) . .
C10 C9 C8 120.6(7) . .
C11 C10 C9 119.3(7) . .
C11 C12 N2 123.3(8) . .
C12 C11 C10 119.6(8) . .
C12 N2 Zn2 120.1(5) . .
C13 N2 C12 116.1(7) . .
C13 N2 Zn2 123.7(6) . .
C14 C10 C11 117.1(8) . .
C14 C10 C9 123.6(8) . .
C15 C7 C6 116.9(7) . .
C15 C7 C8 115.2(7) . .
C16 C15 C19 117.2(8) . .
C16 C15 C7 124.6(7) . .
C16 C17 C18 118.4(9) . .
C17 C16 C15 120.4(8) . .
C18 N3 C19 117.3(7) . .
C18 N3 Zn2 122.0(6) . 2_755
C19 C15 C7 118.2(8) . .
C19 N3 Zn2 120.5(6) . 2_755
C20 C8 C7 110.9(7) . .
C20 C8 C9 120.6(7) . .
C21 C20 C24 114.6(8) . .
C21 C20 C8 126.9(8) . .
C22 C21 C20 121.0(8) . .
C22 N4 Zn1 118.6(6) . 1_655
C23 C24 C20 120.3(9) . .
C23 N4 C22 116.1(8) . .
C23 N4 Zn1 119.3(6) . 1_655
C24 C20 C8 118.4(8) . .
C25 C29 C30 118.1(8) . .
C25 N5 Zn1 121.7(6) . 2_645
C26 C27 C28 118.9(8) . .
C26 N5 C25 117.5(7) . .
C26 N5 Zn1 120.8(5) . 2_645
C28 C29 C25 118.5(8) . .
C28 C29 C30 123.2(7) . .
C29 C28 C27 118.8(8) . .
C29 C30 C31 119.1(7) . .
C29 C30 C33 115.1(7) . .
C30 C31 C32 88.2(7) . .
C31 C30 C33 89.1(6) . .
C31 C32 C33 89.1(6) . .
C32 C33 C30 88.0(6) . .
C34 C33 C30 110.9(7) . .
C34 C33 C32 122.0(7) . .
C35 C34 C33 125.5(8) . .
C35 C34 C38 116.5(8) . .
C36 C35 C34 119.6(8) . .
C36 N6 C37 115.5(7) . .
C36 N6 Zn2 122.7(6) . 1_455
C37 C38 C34 119.9(9) . .
C37 N6 Zn2 119.1(6) . 1_455
C38 C34 C33 117.2(8) . .
C39 C31 C30 118.7(7) . .
C39 C31 C32 122.1(7) . .
C40 C39 C31 117.9(8) . .
C40 C41 C42 119.7(9) . .
C41 C40 C39 119.3(9) . .
C42 N7 C43 118.1(8) . .
C42 N7 Zn2 119.9(6) . .
C43 C39 C31 124.5(8) . .
C43 C39 C40 117.7(8) . .
C43 N7 Zn2 121.6(6) . .
C44 C32 C31 119.2(7) . .
C44 C32 C33 119.8(7) . .
C45 C44 C32 121.7(8) . .
C45 C44 C48 118.5(7) . .
C46 C45 C44 118.2(8) . .
C46 N8 Zn1 121.2(6) . .
C47 C48 C44 118.7(8) . .
C47 N8 C46 117.8(7) . .
C47 N8 Zn1 120.3(6) . .
C48 C44 C32 119.7(8) . .
C51 O17 C50 111.8(9) . .
N1 C1 C2 122.7(8) . .
N1 C5 C4 124.7(8) . .
N1 Zn1 N4 173.7(2) . 1_455
N1 Zn1 N5 90.4(3) . 2_655
N2 C13 C14 123.8(8) . .
N2 Zn2 N3 175.4(3) . 2_745
N2 Zn2 N6 90.8(3) . 1_655
N2 Zn2 N7 94.4(3) . .
N2 Zn2 O4 88.2(2) . .
N3 C18 C17 122.9(8) . .
N3 C19 C15 123.7(8) . .
N3 Zn2 N6 84.6(3) 2_745 1_655
N4 C22 C21 123.2(8) . .
N4 C23 C24 124.6(9) . .
N5 C25 C29 123.4(8) . .
N5 C26 C27 122.9(8) . .
N5 Zn1 N4 83.3(3) 2_655 1_455
N6 C36 C35 124.4(8) . .
N6 C37 C38 123.9(8) . .
N7 C42 C41 121.9(9) . .
N7 C43 C39 123.3(8) . .
N7 Zn2 N3 90.2(3) . 2_745
N7 Zn2 N6 174.8(3) . 1_655
N7 Zn2 O4 87.8(3) . .
N8 C46 C45 123.5(9) . .
N8 C47 C48 123.3(8) . .
N8 Zn1 N1 95.4(3) . .
N8 Zn1 N4 90.9(3) . 1_455
N8 Zn1 N5 173.1(3) . 2_655
N8 Zn1 O1 88.0(3) . .
N13 C53 C54 178.2(16) . .
O1 Zn1 N1 89.3(3) . .
O1 Zn1 N4 90.3(3) . 1_455
O1 Zn1 N5 88.3(3) . 2_655
O2 Zn1 N1 88.9(3) . .
O2 Zn1 N4 91.7(3) . 1_455
O2 Zn1 N5 93.4(3) . 2_655
O2 Zn1 N8 90.4(3) . .
O2 Zn1 O1 177.5(2) . .
O3 Zn2 N2 88.9(3) . .
O3 Zn2 N3 91.7(3) . 2_745
O3 Zn2 N6 92.7(3) . 1_655
O3 Zn2 N7 88.3(3) . .
O3 Zn2 O4 175.0(3) . .
O4 Zn2 N3 91.5(3) . 2_745
O4 Zn2 N6 91.4(3) . 1_655
O5 N9 O7 120.5(11) . .
O6 N9 O5 120.3(10) . .
O6 N9 O7 119.1(10) . .
O8 N10 O10 120.9(10) . .
O8 N10 O9 119.7(11) . .
O10 N10 O9 119.3(9) . .
O12 N11 O11 120.2(9) . .
O13 N11 O11 120.1(10) . .
O13 N11 O12 119.7(9) . .
O14 N12 O15 118.4(9) . .
O16 N12 O14 123.4(10) . .
O16 N12 O15 117.8(10) . .
O17 C50 C49 109.4(11) . .
O17 C51 C52 108.8(10) . .

loop_
_geom_bond_atom_site_label_1
_geom_bond_atom_site_label_2
_geom_bond_distance
_geom_bond_site_symmetry_2
C2 C1 1.386(13) .
C2 C3 1.357(13) .
C4 C3 1.417(12) .
C5 C4 1.379(12) .
C6 C4 1.493(12) .
C6 C7 1.569(12) .
C6 C9 1.562(11) .
C7 C8 1.574(11) .
C8 C9 1.584(11) .
C10 C9 1.484(11) .
C11 C10 1.406(12) .
C11 C12 1.361(11) .
C12 N2 1.363(11) .
C13 N2 1.334(11) .
C14 C10 1.365(12) .
C14 C13 1.381(12) .
C15 C16 1.383(13) .
C15 C19 1.383(12) .
C15 C7 1.512(12) .
C16 C17 1.382(13) .
C18 C17 1.396(12) .
C20 C8 1.496(12) .
C21 C20 1.398(12) .
C22 C21 1.374(13) .
C22 N4 1.345(11) .
C23 C24 1.367(13) .
C23 N4 1.321(12) .
C24 C20 1.403(13) .
C25 N5 1.346(10) .
C26 C27 1.381(12) .
C26 N5 1.327(11) .
C28 C27 1.387(12) .
C29 C25 1.380(11) .
C29 C28 1.373(12) .
C29 C30 1.519(11) .
C30 C31 1.559(12) .
C30 C33 1.564(12) .
C32 C31 1.561(12) .
C32 C33 1.562(12) .
C32 C44 1.518(11) .
C34 C33 1.492(13) .
C34 C35 1.391(13) .
C34 C38 1.403(13) .
C36 C35 1.379(13) .
C38 C37 1.363(13) .
C39 C31 1.510(13) .
C39 C40 1.396(13) .
C41 C40 1.356(14) .
C41 C42 1.387(14) .
C42 N7 1.331(11) .
C43 C39 1.374(12) .
C43 N7 1.343(11) .
C45 C44 1.391(12) .
C45 C46 1.388(12) .
C46 N8 1.335(11) .
C47 C48 1.384(12) .
C47 N8 1.331(11) .
C48 C44 1.393(12) .
C49 C50 1.471(18) .
C51 C52 1.493(17) .
C53 C54 1.471(19) .
C53 N13 1.118(16) .
N1 C1 1.342(11) .
N1 C5 1.351(11) .
N2 Zn2 2.134(7) .
N3 C18 1.327(11) .
N3 C19 1.370(11) .
N3 Zn2 2.181(7) 2_755
N4 Zn1 2.238(7) 1_655
N5 Zn1 2.176(7) 2_645
N6 C36 1.336(11) .
N6 C37 1.361(12) .
N6 Zn2 2.182(7) 1_455
N7 Zn2 2.156(7) .
N8 Zn1 2.124(7) .
N9 O5 1.239(12) .
N9 O7 1.240(12) .
N10 O8 1.192(12) .
N10 O9 1.257(11) .
N11 O13 1.237(11) .
N12 O14 1.229(11) .
N12 O15 1.258(12) .
N12 O16 1.218(12) .
O1 Zn1 2.164(6) .
O2 Zn1 2.113(6) .
O3 Zn2 2.130(6) .
O4 Zn2 2.176(6) .
O6 N9 1.221(12) .
O10 N10 1.245(11) .
O11 N11 1.252(11) .
O12 N11 1.238(11) .
O17 C50 1.454(14) .
O17 C51 1.430(14) .
Zn1 N1 2.166(7) .
Zn1 N4 2.238(7) 1_455
Zn1 N5 2.176(7) 2_655
Zn2 N3 2.181(7) 2_745
Zn2 N6 2.182(7) 1_655
